data_4105598
loop_
_publ_author_name
'Volker Lorenz'
'Benjamin M. Schmiege'
'Cristian G. Hrib'
'Joseph W. Ziller'
'Anja Edelmann'
'Steffen Blaurock'
'William J. Evans'
'Frank T. Edelmann'

_publ_section_title
;
 Unprecedented Bending and Rearrangement of f-Element Sandwich Complexes
 Induced by Superbulky Cyclooctatetraenide Ligands
;
_journal_name_full 'Journal of the American Chemical Society'
_journal_page_first 1257
_journal_page_last 1259
_journal_paper_doi 10.1021/ja109604t
_journal_volume 133
_journal_year 2011
_chemical_formula_sum 'C88 H72 Ce Si4'
_chemical_formula_weight 1381.94
_chemical_name_systematic
; 
 ? 
;
_space_group_IT_number 14
_symmetry_cell_setting monoclinic
_symmetry_space_group_name_Hall '-P 2yn'
_symmetry_space_group_name_H-M 'P 1 21/n 1'
_atom_sites_solution_hydrogens geom
_atom_sites_solution_primary direct
_atom_sites_solution_secondary difmap
_audit_creation_method SHELXL-97
_cell_angle_alpha 90.00
_cell_angle_beta 112.23(2)
_cell_angle_gamma 90.00
_cell_formula_units_Z 2
_cell_length_a 13.3200(10)
_cell_length_b 17.329(2)
_cell_length_c 16.4549(10)
_cell_measurement_reflns_used 457
_cell_measurement_temperature 213(2)
_cell_measurement_theta_max 28.18
_cell_measurement_theta_min 2.35
_cell_volume 3515.9(7)
_computing_cell_refinement 'Stoe CELL'
_computing_data_collection 'Stoe EXPOSE'
_computing_data_reduction 'Stoe INTEGRATE'
_computing_molecular_graphics 'Bruker SHELXTL PLUS'
_computing_publication_material 'Bruker SHELXTL PLUS'
_computing_structure_refinement 'SHELXL-97 (Sheldrick, 1997)'
_computing_structure_solution 'SHELXS-97 (Sheldrick, 1990)'
_diffrn_ambient_temperature 213(2)
_diffrn_measured_fraction_theta_full 0.988
_diffrn_measured_fraction_theta_max 0.988
_diffrn_measurement_device_type 'Stoe IPDS 1'
_diffrn_measurement_method Phi-scan
_diffrn_radiation_monochromator graphite
_diffrn_radiation_source 'fine-focus sealed tube'
_diffrn_radiation_type MoK\a
_diffrn_radiation_wavelength 0.71073
_diffrn_reflns_av_R_equivalents 0.0665
_diffrn_reflns_av_sigmaI/netI 0.1042
_diffrn_reflns_limit_h_max 17
_diffrn_reflns_limit_h_min -17
_diffrn_reflns_limit_k_max 21
_diffrn_reflns_limit_k_min -22
_diffrn_reflns_limit_l_max 21
_diffrn_reflns_limit_l_min -21
_diffrn_reflns_number 33993
_diffrn_reflns_theta_full 28.18
_diffrn_reflns_theta_max 28.18
_diffrn_reflns_theta_min 2.35
_exptl_absorpt_coefficient_mu 0.762
_exptl_absorpt_correction_type none
_exptl_crystal_colour blue
_exptl_crystal_density_diffrn 1.305
_exptl_crystal_description platelet
_exptl_crystal_F_000 1428
_exptl_crystal_size_max 0.30
_exptl_crystal_size_mid 0.20
_exptl_crystal_size_min 0.05
_refine_diff_density_max 0.585
_refine_diff_density_min -0.247
_refine_diff_density_rms 0.062
_refine_ls_extinction_method none
_refine_ls_goodness_of_fit_ref 0.698
_refine_ls_hydrogen_treatment mixed
_refine_ls_matrix_type full
_refine_ls_number_parameters 541
_refine_ls_number_reflns 8531
_refine_ls_number_restraints 0
_refine_ls_restrained_S_all 0.698
_refine_ls_R_factor_all 0.0715
_refine_ls_R_factor_gt 0.0310
_refine_ls_shift/su_max 0.002
_refine_ls_shift/su_mean 0.000
_refine_ls_structure_factor_coef Fsqd
_refine_ls_weighting_details 'calc w=1/[\s^2^(Fo^2^)+(0.0282P)^2^+0.0000P] where P=(Fo^2^+2Fc^2^)/3'
_refine_ls_weighting_scheme calc
_refine_ls_wR_factor_gt 0.0601
_refine_ls_wR_factor_ref 0.0639
_reflns_number_gt 4653
_reflns_number_total 8531
_reflns_threshold_expression >2sigma(I)
_cod_data_source_file ja109604t_si_005.cif
_cod_data_source_block ip1_346a
_cod_original_cell_volume 3515.8(5)
_cod_original_sg_symbol_H-M 'P 21/n'
_cod_database_code 4105598

loop_
_symmetry_equiv_pos_as_xyz
'x, y, z'
'-x+1/2, y+1/2, -z+1/2'
'-x, -y, -z'
'x-1/2, -y-1/2, z-1/2'

loop_
_atom_site_label
_atom_site_type_symbol
_atom_site_fract_x
_atom_site_fract_y
_atom_site_fract_z
_atom_site_U_iso_or_equiv
_atom_site_adp_type
_atom_site_occupancy
_atom_site_symmetry_multiplicity
_atom_site_calc_flag
_atom_site_refinement_flags
Ce1 Ce 0.5000 0.0000 0.0000 0.03517(6) Uani 1 2 d S
Si1 Si 0.45806(6) -0.03204(4) -0.26977(4) 0.03786(17) Uani 1 1 d .
Si2 Si 0.80933(6) 0.11296(4) 0.11634(4) 0.03904(17) Uani 1 1 d .
C1 C 0.42012(18) 0.01290(16) -0.18014(14) 0.0357(6) Uani 1 1 d .
C2 C 0.4722(2) 0.08357(16) -0.14656(16) 0.0411(6) Uani 1 1 d .
H2 H 0.528(2) 0.0974(15) -0.1695(16) 0.044(7) Uiso 1 1 d .
C3 C 0.4705(2) 0.13768(17) -0.08307(17) 0.0437(7) Uani 1 1 d .
H3 H 0.524(2) 0.1780(15) -0.0731(16) 0.040(7) Uiso 1 1 d .
C4 C 0.4157(2) 0.14297(18) -0.02625(18) 0.0454(7) Uani 1 1 d .
H4 H 0.438(2) 0.1800(16) 0.0097(18) 0.046(8) Uiso 1 1 d .
C5 C 0.3386(2) 0.09835(16) -0.00914(17) 0.0416(6) Uani 1 1 d .
H5 H 0.3186(18) 0.1173(14) 0.0361(16) 0.033(7) Uiso 1 1 d .
C6 C 0.2871(2) 0.02766(16) -0.03907(17) 0.0397(6) Uani 1 1 d .
H6 H 0.2425(19) 0.0117(16) -0.0088(15) 0.045(7) Uiso 1 1 d .
C7 C 0.71131(19) 0.02992(15) 0.10056(15) 0.0370(6) Uani 1 1 d .
C8 C 0.6536(2) 0.03298(16) 0.15744(15) 0.0366(6) Uani 1 1 d .
H8 H 0.6661(18) 0.0844(14) 0.1870(15) 0.031(6) Uiso 1 1 d .
C9 C 0.5689(2) -0.10569(19) -0.22581(16) 0.0479(7) Uani 1 1 d .
C10 C 0.6766(3) -0.0911(4) -0.2087(2) 0.0905(15) Uani 1 1 d .
H10 H 0.695(2) -0.0436(16) -0.2145(19) 0.041(10) Uiso 1 1 d .
C11 C 0.7561(4) -0.1499(5) -0.1782(3) 0.141(3) Uani 1 1 d .
H11 H 0.8290 -0.1396 -0.1686 0.170 Uiso 1 1 calc R
C12 C 0.7251(6) -0.2210(5) -0.1633(3) 0.148(4) Uani 1 1 d .
H12 H 0.7774 -0.2602 -0.1426 0.178 Uiso 1 1 calc R
C13 C 0.6247(5) -0.2364(3) -0.1771(2) 0.1066(19) Uani 1 1 d .
H13 H 0.6057 -0.2864 -0.1657 0.128 Uiso 1 1 calc R
C14 C 0.5463(3) -0.1814(2) -0.2076(2) 0.0654(10) Uani 1 1 d .
H14 H 0.475(3) -0.1924(19) -0.218(2) 0.068(11) Uiso 1 1 d .
C15 C 0.3333(2) -0.08178(16) -0.34989(15) 0.0382(6) Uani 1 1 d .
C16 C 0.2325(2) -0.0472(2) -0.3729(2) 0.0536(8) Uani 1 1 d .
H16 H 0.2262(18) -0.0109(18) -0.3466(15) 0.037(7) Uiso 1 1 d .
C17 C 0.1399(3) -0.0793(2) -0.4345(2) 0.0636(9) Uani 1 1 d .
H17 H 0.079(2) -0.0575(17) -0.4432(17) 0.046(8) Uiso 1 1 d .
C18 C 0.1482(3) -0.1468(2) -0.4743(2) 0.0621(10) Uani 1 1 d .
H18 H 0.097(3) -0.1657(18) -0.507(2) 0.059(10) Uiso 1 1 d .
C19 C 0.2457(3) -0.1816(2) -0.45412(19) 0.0521(8) Uani 1 1 d .
H19 H 0.254(2) -0.2250(18) -0.475(2) 0.059(10) Uiso 1 1 d .
C20 C 0.3374(2) -0.14956(18) -0.39238(17) 0.0426(7) Uani 1 1 d .
H20 H 0.397(2) -0.1691(16) -0.3856(17) 0.044(8) Uiso 1 1 d .
C21 C 0.4954(2) 0.04462(17) -0.33463(16) 0.0433(7) Uani 1 1 d .
C22 C 0.5651(3) 0.0293(2) -0.3780(2) 0.0594(9) Uani 1 1 d .
H22 H 0.603(2) -0.0143(18) -0.364(2) 0.058(11) Uiso 1 1 d .
C23 C 0.5831(3) 0.0825(2) -0.4333(2) 0.0707(10) Uani 1 1 d .
H23 H 0.627(3) 0.0720(19) -0.459(2) 0.076(11) Uiso 1 1 d .
C24 C 0.5303(3) 0.1515(2) -0.4492(2) 0.0648(9) Uani 1 1 d .
H24 H 0.535(2) 0.187(2) -0.488(2) 0.078(11) Uiso 1 1 d .
C25 C 0.4598(3) 0.1686(2) -0.4091(2) 0.0671(10) Uani 1 1 d .
H25 H 0.431(2) 0.2158(19) -0.420(2) 0.061(10) Uiso 1 1 d .
C26 C 0.4433(3) 0.1160(2) -0.3526(2) 0.0576(8) Uani 1 1 d .
H26 H 0.394(2) 0.1320(17) -0.3304(19) 0.062(9) Uiso 1 1 d .
C27 C 0.9367(2) 0.09214(17) 0.21565(17) 0.0435(7) Uani 1 1 d .
C28 C 0.9669(3) 0.0171(2) 0.2438(2) 0.0644(11) Uani 1 1 d .
H28 H 0.930(3) -0.0216(19) 0.216(2) 0.071(12) Uiso 1 1 d .
C29 C 1.0619(3) 0.0018(3) 0.3150(2) 0.0804(10) Uani 1 1 d .
H29 H 1.078(3) -0.043(2) 0.332(2) 0.072(13) Uiso 1 1 d .
C30 C 1.1280(3) 0.0605(3) 0.3587(3) 0.0779(12) Uani 1 1 d .
H30 H 1.185(3) 0.0501(19) 0.401(2) 0.069(10) Uiso 1 1 d .
C31 C 1.1007(3) 0.1355(2) 0.3324(2) 0.0690(10) Uani 1 1 d .
H31 H 1.1459 0.1764 0.3623 0.083 Uiso 1 1 calc R
C32 C 1.0063(2) 0.1497(2) 0.2615(2) 0.0576(8) Uani 1 1 d .
H32 H 0.999(2) 0.1998(18) 0.2460(19) 0.052(9) Uiso 1 1 d .
C33 C 0.7514(2) 0.20690(16) 0.13918(17) 0.0408(6) Uani 1 1 d .
C34 C 0.7593(3) 0.2265(2) 0.2233(2) 0.0491(8) Uani 1 1 d .
H34 H 0.801(2) 0.1932(16) 0.2683(18) 0.041(8) Uiso 1 1 d .
C35 C 0.7150(3) 0.2939(2) 0.2396(3) 0.0595(10) Uani 1 1 d .
H35 H 0.715(3) 0.304(2) 0.287(2) 0.067(12) Uiso 1 1 d .
C36 C 0.6604(3) 0.3427(2) 0.1730(3) 0.0632(9) Uani 1 1 d .
H36 H 0.631(2) 0.3859(18) 0.1822(18) 0.053(9) Uiso 1 1 d .
C37 C 0.6526(3) 0.3256(2) 0.0895(3) 0.0630(10) Uani 1 1 d .
H37 H 0.623(2) 0.3536(18) 0.0491(19) 0.047(10) Uiso 1 1 d .
C38 C 0.6972(2) 0.25938(18) 0.0731(2) 0.0500(7) Uani 1 1 d .
H38 H 0.693(2) 0.2498(16) 0.0188(19) 0.050(9) Uiso 1 1 d .
C39 C 0.8484(2) 0.12249(17) 0.01787(18) 0.0470(7) Uani 1 1 d .
C40 C 0.9538(3) 0.1148(3) 0.0254(2) 0.0748(11) Uani 1 1 d .
H40 H 1.002(2) 0.1019(18) 0.079(2) 0.062(10) Uiso 1 1 d .
C41 C 0.9860(4) 0.1227(3) -0.0448(3) 0.1029(15) Uani 1 1 d .
H41 H 1.0594 0.1174 -0.0366 0.123 Uiso 1 1 calc R
C42 C 0.9112(4) 0.1382(3) -0.1249(3) 0.1050(17) Uani 1 1 d .
H42 H 0.937(3) 0.142(2) -0.170(3) 0.098(12) Uiso 1 1 d .
C43 C 0.8034(4) 0.1436(3) -0.1370(2) 0.0968(14) Uani 1 1 d .
H43 H 0.7507 0.1525 -0.1934 0.116 Uiso 1 1 calc R
C44 C 0.7731(3) 0.1361(2) -0.0662(2) 0.0712(10) Uani 1 1 d .
H44 H 0.700(3) 0.1395(19) -0.074(2) 0.073(11) Uiso 1 1 d .

loop_
_atom_site_aniso_label
_atom_site_aniso_U_11
_atom_site_aniso_U_22
_atom_site_aniso_U_33
_atom_site_aniso_U_23
_atom_site_aniso_U_13
_atom_site_aniso_U_12
Ce1 0.03361(10) 0.03768(11) 0.02965(9) -0.00189(14) 0.00680(7) 0.00168(14)
Si1 0.0370(4) 0.0436(4) 0.0321(4) -0.0042(3) 0.0120(3) -0.0067(3)
Si2 0.0371(4) 0.0456(5) 0.0344(4) -0.0017(3) 0.0135(3) -0.0043(3)
C1 0.0347(12) 0.0353(19) 0.0332(11) 0.0003(12) 0.0084(9) 0.0003(11)
C2 0.0399(15) 0.0461(18) 0.0355(14) -0.0033(12) 0.0122(12) -0.0077(12)
C3 0.0446(16) 0.0383(17) 0.0397(15) -0.0023(13) 0.0065(12) -0.0043(13)
C4 0.0506(17) 0.0385(18) 0.0376(15) -0.0088(14) 0.0060(13) 0.0018(14)
C5 0.0450(16) 0.0438(18) 0.0335(14) -0.0059(13) 0.0120(12) 0.0060(13)
C6 0.0363(14) 0.0466(18) 0.0356(13) -0.0018(12) 0.0130(11) 0.0027(11)
C7 0.0343(13) 0.0443(16) 0.0308(12) -0.0015(11) 0.0106(10) 0.0014(10)
C8 0.0366(13) 0.0399(15) 0.0300(12) -0.0037(11) 0.0087(11) -0.0023(11)
C9 0.0427(16) 0.070(2) 0.0297(13) -0.0044(14) 0.0123(12) 0.0061(14)
C10 0.049(2) 0.163(5) 0.055(2) 0.016(3) 0.0145(17) 0.000(3)
C11 0.046(2) 0.314(10) 0.064(3) 0.023(5) 0.021(2) 0.058(4)
C12 0.153(6) 0.237(8) 0.048(3) 0.014(4) 0.030(3) 0.138(7)
C13 0.151(5) 0.099(3) 0.044(2) -0.007(2) 0.007(3) 0.077(3)
C14 0.079(3) 0.061(2) 0.0393(17) -0.0065(16) 0.0036(17) 0.018(2)
C15 0.0403(14) 0.0447(17) 0.0276(12) -0.0021(12) 0.0105(11) -0.0056(12)
C16 0.0525(19) 0.048(2) 0.0492(18) -0.0093(16) 0.0062(14) 0.0030(15)
C17 0.0426(19) 0.066(2) 0.063(2) -0.0014(18) -0.0020(15) 0.0060(17)
C18 0.048(2) 0.069(3) 0.0497(19) -0.0091(18) -0.0035(16) -0.0160(18)
C19 0.060(2) 0.049(2) 0.0410(16) -0.0119(15) 0.0125(14) -0.0112(16)
C20 0.0427(17) 0.0507(19) 0.0350(14) -0.0017(13) 0.0152(13) -0.0023(14)
C21 0.0447(15) 0.0507(18) 0.0359(14) -0.0060(13) 0.0167(12) -0.0108(13)
C22 0.071(2) 0.054(2) 0.063(2) 0.0011(17) 0.0372(19) -0.0019(19)
C23 0.087(3) 0.073(3) 0.079(2) 0.002(2) 0.061(2) -0.007(2)
C24 0.086(3) 0.059(2) 0.065(2) 0.0035(19) 0.046(2) -0.012(2)
C25 0.084(3) 0.057(2) 0.073(2) 0.0185(19) 0.044(2) 0.007(2)
C26 0.0573(19) 0.066(2) 0.0590(19) 0.0003(17) 0.0326(16) 0.0021(17)
C27 0.0377(14) 0.0536(19) 0.0409(14) 0.0008(14) 0.0171(12) -0.0025(13)
C28 0.057(2) 0.064(3) 0.062(2) 0.0019(18) 0.0118(16) 0.0013(17)
C29 0.070(2) 0.071(3) 0.080(2) 0.017(3) 0.0058(17) 0.015(3)
C30 0.046(2) 0.113(4) 0.059(2) 0.004(2) 0.0023(18) 0.012(2)
C31 0.0501(19) 0.090(3) 0.057(2) -0.016(2) 0.0089(16) -0.0155(19)
C32 0.0501(19) 0.066(2) 0.0512(18) -0.0032(18) 0.0126(14) -0.0054(17)
C33 0.0365(14) 0.0416(16) 0.0433(15) 0.0014(13) 0.0139(12) -0.0051(12)
C34 0.0543(19) 0.049(2) 0.0478(18) -0.0019(16) 0.0235(16) -0.0006(15)
C35 0.065(2) 0.056(3) 0.068(3) -0.015(2) 0.037(2) -0.0053(19)
C36 0.061(2) 0.043(2) 0.095(3) -0.006(2) 0.040(2) 0.0014(17)
C37 0.051(2) 0.056(2) 0.072(3) 0.014(2) 0.0111(18) 0.0039(17)
C38 0.0471(17) 0.049(2) 0.0499(19) -0.0035(16) 0.0135(14) -0.0064(14)
C39 0.0555(18) 0.0461(18) 0.0445(16) -0.0021(13) 0.0246(14) -0.0009(13)
C40 0.060(2) 0.115(3) 0.057(2) 0.012(2) 0.0320(19) 0.012(2)
C41 0.079(3) 0.162(5) 0.090(3) 0.018(3) 0.058(3) 0.017(3)
C42 0.120(4) 0.152(5) 0.072(3) 0.026(3) 0.070(3) 0.029(3)
C43 0.109(4) 0.141(4) 0.044(2) 0.019(2) 0.033(2) 0.020(3)
C44 0.068(2) 0.101(3) 0.0476(19) 0.0065(18) 0.0252(18) 0.005(2)

loop_
_atom_type_symbol
_atom_type_description
_atom_type_scat_dispersion_real
_atom_type_scat_dispersion_imag
_atom_type_scat_source
C C 0.0033 0.0016 'International Tables Vol C Tables 4.2.6.8 and 6.1.1.4'
H H 0.0000 0.0000 'International Tables Vol C Tables 4.2.6.8 and 6.1.1.4'
Si Si 0.0817 0.0704 'International Tables Vol C Tables 4.2.6.8 and 6.1.1.4'
Ce Ce -0.2486 2.6331 'International Tables Vol C Tables 4.2.6.8 and 6.1.1.4'

loop_
_geom_angle_atom_site_label_1
_geom_angle_atom_site_label_2
_geom_angle_atom_site_label_3
_geom_angle
_geom_angle_site_symmetry_1
_geom_angle_site_symmetry_3
C8 Ce1 C8 180.0 3_655 .
C8 Ce1 C4 85.50(8) 3_655 .
C8 Ce1 C4 94.50(8) . .
C8 Ce1 C4 94.50(8) 3_655 3_655
C8 Ce1 C4 85.50(8) . 3_655
C4 Ce1 C4 180.0 . 3_655
C8 Ce1 C5 102.66(8) 3_655 3_655
C8 Ce1 C5 77.34(8) . 3_655
C4 Ce1 C5 149.96(9) . 3_655
C4 Ce1 C5 30.04(9) 3_655 3_655
C8 Ce1 C5 77.34(8) 3_655 .
C8 Ce1 C5 102.66(8) . .
C4 Ce1 C5 30.04(9) . .
C4 Ce1 C5 149.96(9) 3_655 .
C5 Ce1 C5 180.00(12) 3_655 .
C8 Ce1 C6 122.66(8) 3_655 3_655
C8 Ce1 C6 57.34(8) . 3_655
C4 Ce1 C6 122.60(9) . 3_655
C4 Ce1 C6 57.40(9) 3_655 3_655
C5 Ce1 C6 30.01(8) 3_655 3_655
C5 Ce1 C6 149.99(8) . 3_655
C8 Ce1 C6 57.34(8) 3_655 .
C8 Ce1 C6 122.66(8) . .
C4 Ce1 C6 57.40(9) . .
C4 Ce1 C6 122.60(9) 3_655 .
C5 Ce1 C6 149.99(8) 3_655 .
C5 Ce1 C6 30.01(8) . .
C6 Ce1 C6 180.00(11) 3_655 .
C8 Ce1 C3 77.77(8) 3_655 .
C8 Ce1 C3 102.23(8) . .
C4 Ce1 C3 29.89(9) . .
C4 Ce1 C3 150.11(9) 3_655 .
C5 Ce1 C3 123.01(9) 3_655 .
C5 Ce1 C3 56.99(9) . .
C6 Ce1 C3 102.43(9) 3_655 .
C6 Ce1 C3 77.57(9) . .
C8 Ce1 C3 102.23(8) 3_655 3_655
C8 Ce1 C3 77.77(8) . 3_655
C4 Ce1 C3 150.11(9) . 3_655
C4 Ce1 C3 29.89(9) 3_655 3_655
C5 Ce1 C3 56.99(9) 3_655 3_655
C5 Ce1 C3 123.01(9) . 3_655
C6 Ce1 C3 77.57(9) 3_655 3_655
C6 Ce1 C3 102.43(9) . 3_655
C3 Ce1 C3 180.00(12) . 3_655
C8 Ce1 C2 57.24(8) 3_655 .
C8 Ce1 C2 122.76(8) . .
C4 Ce1 C2 57.13(9) . .
C4 Ce1 C2 122.87(9) 3_655 .
C5 Ce1 C2 102.94(9) 3_655 .
C5 Ce1 C2 77.06(9) . .
C6 Ce1 C2 94.81(8) 3_655 .
C6 Ce1 C2 85.19(8) . .
C3 Ce1 C2 30.17(8) . .
C3 Ce1 C2 149.83(8) 3_655 .
C8 Ce1 C2 122.76(8) 3_655 3_655
C8 Ce1 C2 57.24(8) . 3_655
C4 Ce1 C2 122.87(9) . 3_655
C4 Ce1 C2 57.13(9) 3_655 3_655
C5 Ce1 C2 77.06(9) 3_655 3_655
C5 Ce1 C2 102.94(9) . 3_655
C6 Ce1 C2 85.19(8) 3_655 3_655
C6 Ce1 C2 94.81(8) . 3_655
C3 Ce1 C2 149.83(8) . 3_655
C3 Ce1 C2 30.17(8) 3_655 3_655
C2 Ce1 C2 180.00(12) . 3_655
C9 Si1 C21 111.07(13) . .
C9 Si1 C15 108.29(13) . .
C21 Si1 C15 106.07(11) . .
C9 Si1 C1 112.42(11) . .
C21 Si1 C1 110.85(12) . .
C15 Si1 C1 107.84(11) . .
C39 Si2 C27 108.04(12) . .
C39 Si2 C7 110.40(12) . .
C27 Si2 C7 108.66(12) . .
C39 Si2 C33 111.08(12) . .
C27 Si2 C33 106.93(12) . .
C7 Si2 C33 111.57(11) . .
C2 C1 C8 132.0(2) . 3_655
C2 C1 Si1 115.07(18) . .
C8 C1 Si1 112.90(19) 3_655 .
C2 C1 Ce1 73.55(14) . .
C8 C1 Ce1 72.26(13) 3_655 .
Si1 C1 Ce1 134.05(11) . .
C3 C2 C1 136.3(3) . .
C3 C2 Ce1 74.44(16) . .
C1 C2 Ce1 76.51(15) . .
C4 C3 C2 134.6(3) . .
C4 C3 Ce1 74.38(17) . .
C2 C3 Ce1 75.40(16) . .
C3 C4 C5 135.4(3) . .
C3 C4 Ce1 75.72(17) . .
C5 C4 Ce1 75.62(17) . .
C4 C5 C6 135.5(3) . .
C4 C5 Ce1 74.34(17) . .
C6 C5 Ce1 75.00(16) . .
C5 C6 C7 136.5(3) . 3_655
C5 C6 Ce1 74.99(15) . .
C7 C6 Ce1 75.46(14) 3_655 .
C8 C7 C6 130.6(2) . 3_655
C8 C7 Si2 113.48(19) . .
C6 C7 Si2 115.73(19) 3_655 .
C8 C7 Ce1 73.42(14) . .
C6 C7 Ce1 74.04(14) 3_655 .
Si2 C7 Ce1 136.81(12) . .
C7 C8 C1 139.0(3) . 3_655
C7 C8 Ce1 76.17(14) . .
C1 C8 Ce1 77.53(13) 3_655 .
C10 C9 C14 114.8(4) . .
C10 C9 Si1 124.1(3) . .
C14 C9 Si1 121.1(2) . .
C9 C10 C11 121.4(5) . .
C12 C11 C10 118.7(5) . .
C13 C12 C11 121.5(6) . .
C12 C13 C14 121.1(6) . .
C13 C14 C9 122.4(5) . .
C20 C15 C16 116.7(3) . .
C20 C15 Si1 123.3(2) . .
C16 C15 Si1 119.8(2) . .
C17 C16 C15 122.0(3) . .
C18 C17 C16 119.0(3) . .
C19 C18 C17 120.5(3) . .
C18 C19 C20 120.1(3) . .
C19 C20 C15 121.6(3) . .
C22 C21 C26 115.8(3) . .
C22 C21 Si1 121.7(3) . .
C26 C21 Si1 121.9(2) . .
C23 C22 C21 121.7(4) . .
C24 C23 C22 120.5(4) . .
C23 C24 C25 119.8(3) . .
C24 C25 C26 119.7(4) . .
C25 C26 C21 122.5(3) . .
C32 C27 C28 116.5(3) . .
C32 C27 Si2 122.2(2) . .
C28 C27 Si2 121.3(2) . .
C29 C28 C27 121.2(4) . .
C30 C29 C28 120.4(5) . .
C29 C30 C31 119.9(4) . .
C30 C31 C32 119.0(3) . .
C31 C32 C27 123.0(4) . .
C34 C33 C38 116.1(3) . .
C34 C33 Si2 121.5(2) . .
C38 C33 Si2 122.3(2) . .
C35 C34 C33 121.6(4) . .
C36 C35 C34 120.5(4) . .
C35 C36 C37 119.2(4) . .
C38 C37 C36 120.5(4) . .
C37 C38 C33 122.0(3) . .
C40 C39 C44 115.9(3) . .
C40 C39 Si2 121.4(2) . .
C44 C39 Si2 122.7(2) . .
C39 C40 C41 123.1(4) . .
C42 C41 C40 119.3(4) . .
C41 C42 C43 120.1(4) . .
C42 C43 C44 119.6(4) . .
C43 C44 C39 121.9(4) . .

loop_
_geom_bond_atom_site_label_1
_geom_bond_atom_site_label_2
_geom_bond_distance
_geom_bond_site_symmetry_2
Ce1 C8 2.686(2) 3_655
Ce1 C8 2.686(2) .
Ce1 C4 2.687(3) .
Ce1 C4 2.687(3) 3_655
Ce1 C5 2.703(3) 3_655
Ce1 C5 2.703(3) .
Ce1 C6 2.703(3) 3_655
Ce1 C6 2.703(3) .
Ce1 C3 2.704(3) .
Ce1 C3 2.704(3) 3_655
Ce1 C2 2.716(3) .
Ce1 C2 2.716(3) 3_655
Si1 C9 1.877(3) .
Si1 C21 1.885(3) .
Si1 C15 1.893(3) .
Si1 C1 1.898(2) .
Si2 C39 1.887(3) .
Si2 C27 1.892(3) .
Si2 C7 1.894(3) .
Si2 C33 1.899(3) .
C1 C2 1.413(4) .
C1 C8 1.419(3) 3_655
C2 C3 1.410(4) .
C3 C4 1.390(4) .
C4 C5 1.397(4) .
C5 C6 1.399(4) .
C6 C7 1.427(3) 3_655
C7 C8 1.419(3) .
C7 C6 1.427(3) 3_655
C8 C1 1.419(3) 3_655
C9 C10 1.377(5) .
C9 C14 1.403(5) .
C10 C11 1.418(8) .
C11 C12 1.352(9) .
C12 C13 1.296(8) .
C13 C14 1.363(5) .
C15 C20 1.378(4) .
C15 C16 1.386(4) .
C16 C17 1.383(4) .
C17 C18 1.364(5) .
C18 C19 1.355(5) .
C19 C20 1.377(4) .
C21 C22 1.393(4) .
C21 C26 1.394(4) .
C22 C23 1.380(5) .
C23 C24 1.360(5) .
C24 C25 1.367(5) .
C25 C26 1.378(4) .
C27 C32 1.377(4) .
C27 C28 1.387(4) .
C28 C29 1.386(5) .
C29 C30 1.359(6) .
C30 C31 1.374(5) .
C31 C32 1.376(4) .
C33 C34 1.390(4) .
C33 C38 1.392(4) .
C34 C35 1.380(5) .
C35 C36 1.358(5) .
C36 C37 1.370(5) .
C37 C38 1.365(5) .
C39 C40 1.368(4) .
C39 C44 1.387(4) .
C40 C41 1.382(5) .
C41 C42 1.345(6) .
C42 C43 1.376(6) .
C43 C44 1.376(5) .

loop_
_geom_torsion_atom_site_label_1
_geom_torsion_atom_site_label_2
_geom_torsion_atom_site_label_3
_geom_torsion_atom_site_label_4
_geom_torsion
_geom_torsion_site_symmetry_1
_geom_torsion_site_symmetry_4
C9 Si1 C1 C2 95.4(2) . .
C21 Si1 C1 C2 -29.6(2) . .
C15 Si1 C1 C2 -145.31(18) . .
C9 Si1 C1 C8 -82.7(2) . 3_655
C21 Si1 C1 C8 152.36(18) . 3_655
C15 Si1 C1 C8 36.7(2) . 3_655
C9 Si1 C1 Ce1 4.4(2) . .
C21 Si1 C1 Ce1 -120.60(17) . .
C15 Si1 C1 Ce1 123.69(16) . .
C8 Ce1 C1 C2 145.8(2) 3_655 .
C8 Ce1 C1 C2 -34.2(2) . .
C4 Ce1 C1 C2 43.10(16) . .
C4 Ce1 C1 C2 -136.90(16) 3_655 .
C5 Ce1 C1 C2 -107.45(16) 3_655 .
C5 Ce1 C1 C2 72.55(16) . .
C6 Ce1 C1 C2 -78.00(16) 3_655 .
C6 Ce1 C1 C2 102.00(16) . .
C3 Ce1 C1 C2 18.98(15) . .
C3 Ce1 C1 C2 -161.02(15) 3_655 .
C2 Ce1 C1 C2 180.0 3_655 .
C8 Ce1 C1 C8 180.0 . 3_655
C4 Ce1 C1 C8 -102.69(16) . 3_655
C4 Ce1 C1 C8 77.31(16) 3_655 3_655
C5 Ce1 C1 C8 106.76(16) 3_655 3_655
C5 Ce1 C1 C8 -73.24(16) . 3_655
C6 Ce1 C1 C8 136.21(16) 3_655 3_655
C6 Ce1 C1 C8 -43.79(16) . 3_655
C3 Ce1 C1 C8 -126.81(18) . 3_655
C3 Ce1 C1 C8 53.19(18) 3_655 3_655
C2 Ce1 C1 C8 -145.8(2) . 3_655
C2 Ce1 C1 C8 34.2(2) 3_655 3_655
C8 Ce1 C1 Si1 -105.0(2) 3_655 .
C8 Ce1 C1 Si1 75.0(2) . .
C4 Ce1 C1 Si1 152.31(18) . .
C4 Ce1 C1 Si1 -27.69(18) 3_655 .
C5 Ce1 C1 Si1 1.76(18) 3_655 .
C5 Ce1 C1 Si1 -178.24(18) . .
C6 Ce1 C1 Si1 31.21(18) 3_655 .
C6 Ce1 C1 Si1 -148.79(18) . .
C3 Ce1 C1 Si1 128.19(19) . .
C3 Ce1 C1 Si1 -51.81(19) 3_655 .
C2 Ce1 C1 Si1 109.2(2) . .
C2 Ce1 C1 Si1 -70.8(2) 3_655 .
C8 C1 C2 C3 -3.4(5) 3_655 .
Si1 C1 C2 C3 179.1(3) . .
Ce1 C1 C2 C3 -49.5(3) . .
C8 C1 C2 Ce1 46.1(3) 3_655 .
Si1 C1 C2 Ce1 -131.47(14) . .
C8 Ce1 C2 C3 127.30(19) 3_655 .
C8 Ce1 C2 C3 -52.70(19) . .
C4 Ce1 C2 C3 19.55(16) . .
C4 Ce1 C2 C3 -160.45(16) 3_655 .
C5 Ce1 C2 C3 -135.83(16) 3_655 .
C5 Ce1 C2 C3 44.17(16) . .
C6 Ce1 C2 C3 -106.56(17) 3_655 .
C6 Ce1 C2 C3 73.44(17) . .
C3 Ce1 C2 C3 180.0 3_655 .
C2 Ce1 C2 C3 56(82) 3_655 .
C8 Ce1 C2 C1 -19.66(14) 3_655 .
C8 Ce1 C2 C1 160.34(14) . .
C4 Ce1 C2 C1 -127.40(18) . .
C4 Ce1 C2 C1 52.60(18) 3_655 .
C5 Ce1 C2 C1 77.21(16) 3_655 .
C5 Ce1 C2 C1 -102.79(16) . .
C6 Ce1 C2 C1 106.48(15) 3_655 .
C6 Ce1 C2 C1 -73.52(15) . .
C3 Ce1 C2 C1 -147.0(2) . .
C3 Ce1 C2 C1 33.0(2) 3_655 .
C2 Ce1 C2 C1 -91(82) 3_655 .
C1 C2 C3 C4 0.4(6) . .
Ce1 C2 C3 C4 -49.7(3) . .
C1 C2 C3 Ce1 50.1(3) . .
C8 Ce1 C3 C4 102.47(17) 3_655 .
C8 Ce1 C3 C4 -77.53(17) . .
C4 Ce1 C3 C4 180.0 3_655 .
C5 Ce1 C3 C4 -160.25(16) 3_655 .
C5 Ce1 C3 C4 19.75(16) . .
C6 Ce1 C3 C4 -136.36(16) 3_655 .
C6 Ce1 C3 C4 43.64(16) . .
C3 Ce1 C3 C4 3(75) 3_655 .
C2 Ce1 C3 C4 145.7(3) . .
C2 Ce1 C3 C4 -34.3(3) 3_655 .
C8 Ce1 C3 C2 -43.19(16) 3_655 .
C8 Ce1 C3 C2 136.81(16) . .
C4 Ce1 C3 C2 -145.7(3) . .
C4 Ce1 C3 C2 34.3(3) 3_655 .
C5 Ce1 C3 C2 54.08(18) 3_655 .
C5 Ce1 C3 C2 -125.92(18) . .
C6 Ce1 C3 C2 77.98(17) 3_655 .
C6 Ce1 C3 C2 -102.02(17) . .
C3 Ce1 C3 C2 -143(75) 3_655 .
C2 Ce1 C3 C2 180.0 3_655 .
C2 C3 C4 C5 -1.4(6) . .
Ce1 C3 C4 C5 -51.4(3) . .
C2 C3 C4 Ce1 50.0(3) . .
C8 Ce1 C4 C3 -73.18(16) 3_655 .
C8 Ce1 C4 C3 106.82(16) . .
C4 Ce1 C4 C3 -165(42) 3_655 .
C5 Ce1 C4 C3 34.5(3) 3_655 .
C5 Ce1 C4 C3 -145.5(3) . .
C6 Ce1 C4 C3 53.14(19) 3_655 .
C6 Ce1 C4 C3 -126.86(19) . .
C3 Ce1 C4 C3 180.0 3_655 .
C2 Ce1 C4 C3 -19.72(15) . .
C2 Ce1 C4 C3 160.28(15) 3_655 .
C8 Ce1 C4 C5 72.35(16) 3_655 .
C8 Ce1 C4 C5 -107.65(16) . .
C4 Ce1 C4 C5 -19(42) 3_655 .
C5 Ce1 C4 C5 180.0 3_655 .
C6 Ce1 C4 C5 -161.34(15) 3_655 .
C6 Ce1 C4 C5 18.66(15) . .
C3 Ce1 C4 C5 145.5(3) . .
C3 Ce1 C4 C5 -34.5(3) 3_655 .
C2 Ce1 C4 C5 125.80(19) . .
C2 Ce1 C4 C5 -54.20(19) 3_655 .
C3 C4 C5 C6 3.4(6) . .
Ce1 C4 C5 C6 -48.0(3) . .
C3 C4 C5 Ce1 51.4(3) . .
C8 Ce1 C5 C4 -103.18(17) 3_655 .
C8 Ce1 C5 C4 76.82(17) . .
C4 Ce1 C5 C4 180.0 3_655 .
C5 Ce1 C5 C4 151(100) 3_655 .
C6 Ce1 C5 C4 32.6(3) 3_655 .
C6 Ce1 C5 C4 -147.4(3) . .
C3 Ce1 C5 C4 -19.66(15) . .
C3 Ce1 C5 C4 160.34(15) 3_655 .
C2 Ce1 C5 C4 -44.34(16) . .
C2 Ce1 C5 C4 135.66(16) 3_655 .
C8 Ce1 C5 C6 44.20(16) 3_655 .
C8 Ce1 C5 C6 -135.80(16) . .
C4 Ce1 C5 C6 147.4(3) . .
C4 Ce1 C5 C6 -32.6(3) 3_655 .
C5 Ce1 C5 C6 -61(100) 3_655 .
C6 Ce1 C5 C6 180.0 3_655 .
C3 Ce1 C5 C6 127.72(18) . .
C3 Ce1 C5 C6 -52.28(18) 3_655 .
C2 Ce1 C5 C6 103.04(16) . .
C2 Ce1 C5 C6 -76.96(16) 3_655 .
C4 C5 C6 C7 -0.9(6) . 3_655
Ce1 C5 C6 C7 -48.7(3) . 3_655
C4 C5 C6 Ce1 47.8(3) . .
C8 Ce1 C6 C5 -126.10(19) 3_655 .
C8 Ce1 C6 C5 53.90(19) . .
C4 Ce1 C6 C5 -18.68(15) . .
C4 Ce1 C6 C5 161.32(15) 3_655 .
C5 Ce1 C6 C5 180.0 3_655 .
C6 Ce1 C6 C5 97(35) 3_655 .
C3 Ce1 C6 C5 -42.78(16) . .
C3 Ce1 C6 C5 137.22(16) 3_655 .
C2 Ce1 C6 C5 -72.33(16) . .
C2 Ce1 C6 C5 107.67(16) 3_655 .
C8 Ce1 C6 C7 21.56(14) 3_655 3_655
C8 Ce1 C6 C7 -158.44(14) . 3_655
C4 Ce1 C6 C7 128.98(18) . 3_655
C4 Ce1 C6 C7 -51.02(18) 3_655 3_655
C5 Ce1 C6 C7 -32.3(2) 3_655 3_655
C5 Ce1 C6 C7 147.7(2) . 3_655
C6 Ce1 C6 C7 -116(35) 3_655 3_655
C3 Ce1 C6 C7 104.88(16) . 3_655
C3 Ce1 C6 C7 -75.12(16) 3_655 3_655
C2 Ce1 C6 C7 75.33(15) . 3_655
C2 Ce1 C6 C7 -104.67(15) 3_655 3_655
C39 Si2 C7 C8 -162.15(18) . .
C27 Si2 C7 C8 79.5(2) . .
C33 Si2 C7 C8 -38.1(2) . .
C39 Si2 C7 C6 22.2(2) . 3_655
C27 Si2 C7 C6 -96.1(2) . 3_655
C33 Si2 C7 C6 146.22(18) . 3_655
C39 Si2 C7 Ce1 -71.7(2) . .
C27 Si2 C7 Ce1 170.00(16) . .
C33 Si2 C7 Ce1 52.4(2) . .
C8 Ce1 C7 C8 180.0 3_655 .
C4 Ce1 C7 C8 79.56(17) . .
C4 Ce1 C7 C8 -100.44(17) 3_655 .
C5 Ce1 C7 C8 -123.92(18) 3_655 .
C5 Ce1 C7 C8 56.08(18) . .
C6 Ce1 C7 C8 -142.3(2) 3_655 .
C6 Ce1 C7 C8 37.7(2) . .
C3 Ce1 C7 C8 108.65(16) . .
C3 Ce1 C7 C8 -71.35(16) 3_655 .
C2 Ce1 C7 C8 137.95(16) . .
C2 Ce1 C7 C8 -42.05(16) 3_655 .
C8 Ce1 C7 C6 -37.7(2) 3_655 3_655
C8 Ce1 C7 C6 142.3(2) . 3_655
C4 Ce1 C7 C6 -138.11(16) . 3_655
C4 Ce1 C7 C6 41.89(16) 3_655 3_655
C5 Ce1 C7 C6 18.41(15) 3_655 3_655
C5 Ce1 C7 C6 -161.59(15) . 3_655
C6 Ce1 C7 C6 180.0 . 3_655
C3 Ce1 C7 C6 -109.02(16) . 3_655
C3 Ce1 C7 C6 70.98(16) 3_655 3_655
C2 Ce1 C7 C6 -79.72(16) . 3_655
C2 Ce1 C7 C6 100.28(16) 3_655 3_655
C8 Ce1 C7 Si2 73.1(2) 3_655 .
C8 Ce1 C7 Si2 -106.9(2) . .
C4 Ce1 C7 Si2 -27.31(19) . .
C4 Ce1 C7 Si2 152.69(19) 3_655 .
C5 Ce1 C7 Si2 129.2(2) 3_655 .
C5 Ce1 C7 Si2 -50.8(2) . .
C6 Ce1 C7 Si2 110.8(2) 3_655 .
C6 Ce1 C7 Si2 -69.2(2) . .
C3 Ce1 C7 Si2 1.78(18) . .
C3 Ce1 C7 Si2 -178.22(18) 3_655 .
C2 Ce1 C7 Si2 31.08(19) . .
C2 Ce1 C7 Si2 -148.92(19) 3_655 .
C6 C7 C8 C1 0.9(5) 3_655 3_655
Si2 C7 C8 C1 -174.0(3) . 3_655
Ce1 C7 C8 C1 51.6(3) . 3_655
C6 C7 C8 Ce1 -50.7(3) 3_655 .
Si2 C7 C8 Ce1 134.43(14) . .
C8 Ce1 C8 C7 158(3) 3_655 .
C4 Ce1 C8 C7 -104.65(16) . .
C4 Ce1 C8 C7 75.35(16) 3_655 .
C5 Ce1 C8 C7 46.08(16) 3_655 .
C5 Ce1 C8 C7 -133.92(16) . .
C6 Ce1 C8 C7 21.62(15) 3_655 .
C6 Ce1 C8 C7 -158.38(15) . .
C3 Ce1 C8 C7 -75.43(16) . .
C3 Ce1 C8 C7 104.57(16) 3_655 .
C2 Ce1 C8 C7 -51.29(18) . .
C2 Ce1 C8 C7 128.71(18) 3_655 .
C8 Ce1 C8 C1 10(2) 3_655 3_655
C4 Ce1 C8 C1 107.15(16) . 3_655
C4 Ce1 C8 C1 -72.85(16) 3_655 3_655
C5 Ce1 C8 C1 -102.12(16) 3_655 3_655
C5 Ce1 C8 C1 77.88(16) . 3_655
C6 Ce1 C8 C1 -126.58(18) 3_655 3_655
C6 Ce1 C8 C1 53.42(18) . 3_655
C3 Ce1 C8 C1 136.37(16) . 3_655
C3 Ce1 C8 C1 -43.63(16) 3_655 3_655
C2 Ce1 C8 C1 160.51(15) . 3_655
C2 Ce1 C8 C1 -19.49(15) 3_655 3_655
C21 Si1 C9 C10 26.2(3) . .
C15 Si1 C9 C10 142.3(3) . .
C1 Si1 C9 C10 -98.6(3) . .
C21 Si1 C9 C14 -153.9(2) . .
C15 Si1 C9 C14 -37.8(3) . .
C1 Si1 C9 C14 81.2(3) . .
C14 C9 C10 C11 2.3(5) . .
Si1 C9 C10 C11 -177.9(3) . .
C9 C10 C11 C12 -2.1(8) . .
C10 C11 C12 C13 0.7(9) . .
C11 C12 C13 C14 0.4(8) . .
C12 C13 C14 C9 -0.1(6) . .
C10 C9 C14 C13 -1.2(5) . .
Si1 C9 C14 C13 178.9(2) . .
C9 Si1 C15 C20 -22.7(3) . .
C21 Si1 C15 C20 96.6(2) . .
C1 Si1 C15 C20 -144.6(2) . .
C9 Si1 C15 C16 161.8(2) . .
C21 Si1 C15 C16 -78.9(3) . .
C1 Si1 C15 C16 39.9(3) . .
C20 C15 C16 C17 0.9(5) . .
Si1 C15 C16 C17 176.6(3) . .
C15 C16 C17 C18 -0.5(5) . .
C16 C17 C18 C19 -0.3(6) . .
C17 C18 C19 C20 0.6(5) . .
C18 C19 C20 C15 -0.3(5) . .
C16 C15 C20 C19 -0.5(4) . .
Si1 C15 C20 C19 -176.1(2) . .
C9 Si1 C21 C22 28.1(3) . .
C15 Si1 C21 C22 -89.3(3) . .
C1 Si1 C21 C22 153.9(2) . .
C9 Si1 C21 C26 -161.4(2) . .
C15 Si1 C21 C26 81.2(3) . .
C1 Si1 C21 C26 -35.6(3) . .
C26 C21 C22 C23 1.6(5) . .
Si1 C21 C22 C23 172.6(3) . .
C21 C22 C23 C24 -1.8(6) . .
C22 C23 C24 C25 0.8(6) . .
C23 C24 C25 C26 0.4(6) . .
C24 C25 C26 C21 -0.5(6) . .
C22 C21 C26 C25 -0.4(5) . .
Si1 C21 C26 C25 -171.5(3) . .
C39 Si2 C27 C32 82.5(3) . .
C7 Si2 C27 C32 -157.7(2) . .
C33 Si2 C27 C32 -37.2(3) . .
C39 Si2 C27 C28 -94.8(3) . .
C7 Si2 C27 C28 25.0(3) . .
C33 Si2 C27 C28 145.5(3) . .
C32 C27 C28 C29 0.6(5) . .
Si2 C27 C28 C29 178.1(3) . .
C27 C28 C29 C30 -0.3(6) . .
C28 C29 C30 C31 0.0(6) . .
C29 C30 C31 C32 -0.1(6) . .
C30 C31 C32 C27 0.5(5) . .
C28 C27 C32 C31 -0.8(5) . .
Si2 C27 C32 C31 -178.2(3) . .
C39 Si2 C33 C34 -152.2(2) . .
C27 Si2 C33 C34 -34.6(3) . .
C7 Si2 C33 C34 84.1(2) . .
C39 Si2 C33 C38 28.9(3) . .
C27 Si2 C33 C38 146.5(2) . .
C7 Si2 C33 C38 -94.8(2) . .
C38 C33 C34 C35 0.5(4) . .
Si2 C33 C34 C35 -178.5(2) . .
C33 C34 C35 C36 1.1(5) . .
C34 C35 C36 C37 -2.0(5) . .
C35 C36 C37 C38 1.4(5) . .
C36 C37 C38 C33 0.3(5) . .
C34 C33 C38 C37 -1.2(4) . .
Si2 C33 C38 C37 177.8(2) . .
C27 Si2 C39 C40 -0.3(3) . .
C7 Si2 C39 C40 -118.9(3) . .
C33 Si2 C39 C40 116.7(3) . .
C27 Si2 C39 C44 178.5(3) . .
C7 Si2 C39 C44 59.8(3) . .
C33 Si2 C39 C44 -64.5(3) . .
C44 C39 C40 C41 2.4(6) . .
Si2 C39 C40 C41 -178.8(4) . .
C39 C40 C41 C42 -0.5(8) . .
C40 C41 C42 C43 -2.0(8) . .
C41 C42 C43 C44 2.5(8) . .
C42 C43 C44 C39 -0.5(7) . .
C40 C39 C44 C43 -1.9(6) . .
Si2 C39 C44 C43 179.3(3) . .
